data_4511245
loop_
_publ_author_name
'P\'erez-Torralba, Marta'
'Garc\'ia, M. \'Angeles'
'L\'opez, Concepci\'on'
'Torralba, M. Carmen'
'Torres, M. Rosario'
'Claramunt, Rosa M.'
'Elguero, Jos\'e'

_publ_section_title
;
 Structural Investigation of Weak Intermolecular Interactions (Hydrogen
 and Halogen Bonds) in Fluorine-Substituted Benzimidazoles
;
_journal_issue 7
_journal_name_full 'Crystal Growth &amp; Design'
_journal_page_first 3499
_journal_paper_doi 10.1021/cg500442k
_journal_volume 14
_journal_year 2014
_chemical_formula_sum 'C7 H2 F4 N2'
_chemical_formula_weight 190.11
_chemical_name_systematic
; 
 ? 
;
_space_group_IT_number 15
_symmetry_cell_setting monoclinic
_symmetry_space_group_name_Hall '-C 2yc'
_symmetry_space_group_name_H-M 'C 1 2/c 1'
_atom_sites_solution_hydrogens geom
_atom_sites_solution_primary direct
_atom_sites_solution_secondary difmap
_audit_creation_method SHELXL-97
_cell_angle_alpha 90.00
_cell_angle_beta 90.928(5)
_cell_angle_gamma 90.00
_cell_formula_units_Z 16
_cell_length_a 18.342(5)
_cell_length_b 7.221(2)
_cell_length_c 21.239(6)
_cell_measurement_reflns_used 1402
_cell_measurement_temperature 293(2)
_cell_measurement_theta_max 22.00
_cell_measurement_theta_min 2.91
_cell_volume 2812.7(14)
_computing_cell_refinement 'Bruker SMART'
_computing_data_collection 'Bruker SMART'
_computing_data_reduction 'Bruker SAINT'
_computing_molecular_graphics 'Bruker SHELXTL'
_computing_publication_material 'Bruker SHELXTL'
_computing_structure_refinement 'SHELXL-97 (Sheldrick, 1997)'
_computing_structure_solution 'SHELXS-97 (Sheldrick, 1990)'
_diffrn_ambient_temperature 293(2)
_diffrn_measured_fraction_theta_full 0.995
_diffrn_measured_fraction_theta_max 0.995
_diffrn_measurement_device_type 'CCD area detector'
_diffrn_measurement_method 'phi and omega scans'
_diffrn_radiation_monochromator graphite
_diffrn_radiation_source 'fine-focus sealed tube'
_diffrn_radiation_type MoK\a
_diffrn_radiation_wavelength 0.71073
_diffrn_reflns_av_R_equivalents 0.1411
_diffrn_reflns_av_sigmaI/netI 0.1191
_diffrn_reflns_limit_h_max 21
_diffrn_reflns_limit_h_min -17
_diffrn_reflns_limit_k_max 8
_diffrn_reflns_limit_k_min -8
_diffrn_reflns_limit_l_max 24
_diffrn_reflns_limit_l_min -25
_diffrn_reflns_number 7856
_diffrn_reflns_theta_full 25.00
_diffrn_reflns_theta_max 25.00
_diffrn_reflns_theta_min 1.92
_exptl_absorpt_coefficient_mu 0.186
_exptl_absorpt_correction_type none
_exptl_crystal_colour colorless
_exptl_crystal_density_diffrn 1.796
_exptl_crystal_density_method 'not measured'
_exptl_crystal_description prismatic
_exptl_crystal_F_000 1504
_exptl_crystal_size_max 0.50
_exptl_crystal_size_mid 0.13
_exptl_crystal_size_min 0.08
_refine_diff_density_max 0.248
_refine_diff_density_min -0.235
_refine_diff_density_rms 0.069
_refine_ls_extinction_method none
_refine_ls_goodness_of_fit_ref 0.983
_refine_ls_hydrogen_treatment constr
_refine_ls_matrix_type full
_refine_ls_number_parameters 237
_refine_ls_number_reflns 2468
_refine_ls_number_restraints 0
_refine_ls_restrained_S_all 0.983
_refine_ls_R_factor_all 0.1311
_refine_ls_R_factor_gt 0.0615
_refine_ls_shift/su_max 0.005
_refine_ls_shift/su_mean 0.001
_refine_ls_structure_factor_coef Fsqd
_refine_ls_weighting_details 'calc w=1/[\s^2^(Fo^2^)+(0.0650P)^2^+0.0000P] where P=(Fo^2^+2Fc^2^)/3'
_refine_ls_weighting_scheme calc
_refine_ls_wR_factor_gt 0.1415
_refine_ls_wR_factor_ref 0.1698
_reflns_number_gt 1226
_reflns_number_total 2468
_reflns_threshold_expression >2sigma(I)
_cod_data_source_file cg500442k_si_001.cif
_cod_data_source_block C7H2F4N2_(1)
_cod_depositor_comments
;
The following automatic conversions were performed:

'_symmetry_cell_setting' value 'Monoclinic' changed to 'monoclinic'
according to
/usr/data/users/saulius/crontab/automatic-downloads/rss-feeds/ACS/lib/dictionaries/cif_core.dic
dictionary named 'cif_core.dic' version 2.4.2 from 2011-04-26.

Automatic conversion script
Id: cif_fix_values 2281 2013-09-26 08:29:07Z andrius 

 Adding full bibliography for 4511245--4511251.cif.
;
_cod_original_sg_symbol_H-M C2/c
_cod_database_code 4511245

loop_
_symmetry_equiv_pos_as_xyz
'x, y, z'
'-x, y, -z+1/2'
'x+1/2, y+1/2, z'
'-x+1/2, y+1/2, -z+1/2'
'-x, -y, -z'
'x, -y, z-1/2'
'-x+1/2, -y+1/2, -z'
'x+1/2, -y+1/2, z-1/2'

loop_
_atom_site_label
_atom_site_type_symbol
_atom_site_fract_x
_atom_site_fract_y
_atom_site_fract_z
_atom_site_U_iso_or_equiv
_atom_site_adp_type
_atom_site_occupancy
_atom_site_symmetry_multiplicity
_atom_site_calc_flag
_atom_site_refinement_flags
N12 N -0.24044(16) -0.0248(4) -0.06902(18) 0.0482(10) Uani 1 1 d .
H12 H -0.2928 -0.0845 -0.0551 0.12(2) Uiso 1 1 d R
N32 N -0.12965(16) 0.0993(5) -0.06717(19) 0.0485(10) Uani 1 1 d .
N31 N 0.12462(16) 0.3297(5) -0.02911(18) 0.0495(10) Uani 1 1 d .
N11 N 0.00938(16) 0.2255(4) -0.02934(17) 0.0459(9) Uani 1 1 d .
H11 H -0.0425 0.1771 -0.0413 0.111(19) Uiso 1 1 d R
C3A1 C 0.09573(19) 0.3549(5) 0.0301(2) 0.0410(10) Uani 1 1 d .
C21 C 0.0714(2) 0.2525(6) -0.0620(2) 0.0523(11) Uani 1 1 d .
H21 H 0.0759 0.2193 -0.1040 0.063 Uiso 1 1 calc R
C7A1 C 0.0236(2) 0.2901(5) 0.0305(2) 0.0405(10) Uani 1 1 d .
C71 C -0.0175(2) 0.3011(6) 0.0831(2) 0.0484(11) Uani 1 1 d .
C61 C 0.0131(3) 0.3750(6) 0.1361(2) 0.0562(12) Uani 1 1 d .
C51 C 0.0849(2) 0.4357(6) 0.1371(2) 0.0548(12) Uani 1 1 d .
C41 C 0.1259(2) 0.4262(6) 0.0848(2) 0.0478(11) Uani 1 1 d .
C7A2 C -0.2158(2) -0.0371(5) -0.1294(2) 0.0444(11) Uani 1 1 d .
C22 C -0.1871(2) 0.0576(6) -0.0345(2) 0.0520(12) Uani 1 1 d .
H22 H -0.1910 0.0823 0.0083 0.062 Uiso 1 1 calc R
C3A2 C -0.1464(2) 0.0414(5) -0.1280(2) 0.0426(11) Uani 1 1 d .
C42 C -0.10638(19) 0.0478(6) -0.1817(2) 0.0486(12) Uani 1 1 d .
C52 C -0.1347(2) -0.0217(6) -0.2356(2) 0.0524(12) Uani 1 1 d .
C62 C -0.2047(2) -0.1007(6) -0.2372(2) 0.0575(13) Uani 1 1 d .
C72 C -0.2447(2) -0.1085(6) -0.1843(2) 0.0534(12) Uani 1 1 d .
F71 F -0.08740(12) 0.2406(4) 0.08287(13) 0.0721(8) Uani 1 1 d .
F61 F -0.02652(16) 0.3931(4) 0.18866(14) 0.0932(10) Uani 1 1 d .
F51 F 0.11284(15) 0.5056(4) 0.19137(13) 0.0795(9) Uani 1 1 d .
F41 F 0.19581(12) 0.4856(3) 0.08639(13) 0.0701(8) Uani 1 1 d .
F42 F -0.03946(12) 0.1254(4) -0.18114(14) 0.0752(9) Uani 1 1 d .
F52 F -0.09843(14) -0.0158(4) -0.28984(14) 0.0767(9) Uani 1 1 d .
F62 F -0.23056(16) -0.1677(4) -0.29184(15) 0.0875(10) Uani 1 1 d .
F72 F -0.31227(13) -0.1840(4) -0.18518(14) 0.0825(10) Uani 1 1 d .

loop_
_atom_site_aniso_label
_atom_site_aniso_U_11
_atom_site_aniso_U_22
_atom_site_aniso_U_33
_atom_site_aniso_U_23
_atom_site_aniso_U_13
_atom_site_aniso_U_12
N12 0.0266(18) 0.059(2) 0.059(3) 0.0024(19) -0.0040(18) -0.0110(16)
N32 0.0203(17) 0.059(2) 0.066(3) 0.002(2) -0.0008(17) -0.0092(15)
N31 0.0264(17) 0.061(2) 0.061(3) -0.002(2) -0.0050(18) -0.0104(16)
N11 0.0288(18) 0.058(2) 0.051(3) 0.0028(19) -0.0056(16) -0.0110(16)
C3A1 0.028(2) 0.046(2) 0.049(3) 0.006(2) -0.009(2) -0.0045(17)
C21 0.037(2) 0.068(3) 0.052(3) 0.004(2) -0.002(2) -0.011(2)
C7A1 0.029(2) 0.053(3) 0.039(3) 0.006(2) -0.0054(19) -0.0058(18)
C71 0.039(2) 0.056(3) 0.051(3) 0.010(2) -0.002(2) -0.012(2)
C61 0.061(3) 0.063(3) 0.046(3) 0.005(3) 0.004(3) -0.008(2)
C51 0.058(3) 0.055(3) 0.052(3) -0.003(2) -0.015(3) -0.007(2)
C41 0.032(2) 0.049(3) 0.062(3) 0.006(2) -0.012(2) -0.0025(19)
C7A2 0.030(2) 0.047(2) 0.056(3) 0.006(2) -0.004(2) -0.0056(18)
C22 0.041(2) 0.059(3) 0.056(3) -0.001(2) -0.006(2) -0.003(2)
C3A2 0.027(2) 0.040(2) 0.060(3) 0.000(2) -0.006(2) -0.0001(17)
C42 0.024(2) 0.049(3) 0.074(4) 0.005(2) 0.002(2) -0.0050(18)
C52 0.048(3) 0.056(3) 0.054(3) 0.003(3) 0.010(2) 0.006(2)
C62 0.053(3) 0.066(3) 0.054(3) -0.005(3) -0.007(3) -0.004(2)
C72 0.038(2) 0.055(3) 0.067(4) -0.002(3) -0.012(2) -0.015(2)
F71 0.0409(14) 0.107(2) 0.069(2) 0.0044(17) 0.0100(13) -0.0257(14)
F61 0.092(2) 0.130(3) 0.059(2) -0.0073(19) 0.0150(18) -0.019(2)
F51 0.082(2) 0.093(2) 0.063(2) -0.0138(17) -0.0218(16) -0.0085(16)
F41 0.0378(13) 0.0831(18) 0.089(2) 0.0004(16) -0.0195(13) -0.0162(12)
F42 0.0325(13) 0.095(2) 0.098(2) -0.0023(17) 0.0112(14) -0.0131(13)
F52 0.0618(17) 0.097(2) 0.071(2) -0.0028(16) 0.0175(16) 0.0015(14)
F62 0.081(2) 0.113(2) 0.068(2) -0.0206(19) -0.0121(16) -0.0214(18)
F72 0.0476(15) 0.113(2) 0.087(2) -0.0082(18) -0.0131(14) -0.0377(15)

loop_
_atom_type_symbol
_atom_type_description
_atom_type_scat_dispersion_real
_atom_type_scat_dispersion_imag
_atom_type_scat_source
C C 0.0033 0.0016 'International Tables Vol C Tables 4.2.6.8 and 6.1.1.4'
H H 0.0000 0.0000 'International Tables Vol C Tables 4.2.6.8 and 6.1.1.4'
N N 0.0061 0.0033 'International Tables Vol C Tables 4.2.6.8 and 6.1.1.4'
F F 0.0171 0.0103 'International Tables Vol C Tables 4.2.6.8 and 6.1.1.4'

loop_
_geom_angle_atom_site_label_1
_geom_angle_atom_site_label_2
_geom_angle_atom_site_label_3
_geom_angle
C7A2 N12 C22 106.8(3)
C7A2 N12 H12 122.0
C22 N12 H12 131.0
C22 N32 C3A2 104.9(3)
C21 N31 C3A1 104.2(3)
C21 N11 C7A1 106.0(3)
C21 N11 H11 134.0
C7A1 N11 H11 119.9
C41 C3A1 N31 131.3(4)
C41 C3A1 C7A1 119.1(4)
N31 C3A1 C7A1 109.6(4)
N31 C21 N11 114.3(4)
N31 C21 H21 122.8
N11 C21 H21 122.8
C71 C7A1 N11 132.9(4)
C71 C7A1 C3A1 121.3(4)
N11 C7A1 C3A1 105.8(4)
C61 C71 F71 120.5(4)
C61 C71 C7A1 118.6(4)
F71 C71 C7A1 120.9(4)
F61 C61 C71 120.3(4)
F61 C61 C51 118.8(4)
C71 C61 C51 120.9(4)
F51 C51 C41 120.8(4)
F51 C51 C61 118.4(4)
C41 C51 C61 120.8(4)
F41 C41 C51 120.2(4)
F41 C41 C3A1 120.5(4)
C51 C41 C3A1 119.4(4)
N12 C7A2 C72 133.7(4)
N12 C7A2 C3A2 105.6(4)
C72 C7A2 C3A2 120.7(4)
N32 C22 N12 113.4(4)
N32 C22 H22 123.3
N12 C22 H22 123.3
C42 C3A2 N32 130.8(4)
C42 C3A2 C7A2 119.9(4)
N32 C3A2 C7A2 109.3(4)
C52 C42 F42 120.1(4)
C52 C42 C3A2 119.4(4)
F42 C42 C3A2 120.5(4)
F52 C52 C42 121.9(4)
F52 C52 C62 117.3(4)
C42 C52 C62 120.8(4)
F62 C62 C72 121.1(4)
F62 C62 C52 118.6(4)
C72 C62 C52 120.3(4)
F72 C72 C62 120.9(4)
F72 C72 C7A2 120.2(4)
C62 C72 C7A2 118.9(4)

loop_
_geom_bond_atom_site_label_1
_geom_bond_atom_site_label_2
_geom_bond_distance
N12 C7A2 1.370(5)
N12 C22 1.351(5)
N12 H12 1.0980
N32 C22 1.306(5)
N32 C3A2 1.388(5)
N31 C21 1.315(5)
N31 C3A1 1.385(5)
N11 C21 1.355(5)
N11 C7A1 1.374(5)
N11 H11 1.0421
C3A1 C41 1.378(6)
C3A1 C7A1 1.404(5)
C21 H21 0.9300
C7A1 C71 1.361(6)
C71 C61 1.359(6)
C71 F71 1.355(4)
C61 F61 1.347(5)
C61 C51 1.389(6)
C51 F51 1.352(5)
C51 C41 1.352(6)
C41 F41 1.352(4)
C7A2 C72 1.374(6)
C7A2 C3A2 1.393(5)
C22 H22 0.9300
C3A2 C42 1.366(6)
C42 C52 1.348(6)
C42 F42 1.349(4)
C52 F52 1.340(5)
C52 C62 1.404(6)
C62 F62 1.337(5)
C62 C72 1.353(6)
C72 F72 1.354(4)

loop_
_geom_hbond_atom_site_label_D
_geom_hbond_atom_site_label_H
_geom_hbond_atom_site_label_A
_geom_hbond_distance_DH
_geom_hbond_distance_HA
_geom_hbond_distance_DA
_geom_hbond_angle_DHA
_geom_hbond_site_symmetry_A
N11 H11 N32 1.04 1.77 2.813(4) 176.1 .
N12 H12 N31 1.10 1.73 2.831(4) 176.5 3_445

loop_
_geom_torsion_atom_site_label_1
_geom_torsion_atom_site_label_2
_geom_torsion_atom_site_label_3
_geom_torsion_atom_site_label_4
_geom_torsion
C21 N31 C3A1 C41 178.6(4)
C21 N31 C3A1 C7A1 -0.2(4)
C3A1 N31 C21 N11 0.3(5)
C7A1 N11 C21 N31 -0.4(5)
C21 N11 C7A1 C71 179.3(5)
C21 N11 C7A1 C3A1 0.2(4)
C41 C3A1 C7A1 C71 1.9(6)
N31 C3A1 C7A1 C71 -179.2(4)
C41 C3A1 C7A1 N11 -179.0(4)
N31 C3A1 C7A1 N11 0.0(4)
N11 C7A1 C71 C61 -179.6(4)
C3A1 C7A1 C71 C61 -0.7(6)
N11 C7A1 C71 F71 0.1(7)
C3A1 C7A1 C71 F71 179.0(3)
F71 C71 C61 F61 -1.6(7)
C7A1 C71 C61 F61 178.1(4)
F71 C71 C61 C51 179.3(4)
C7A1 C71 C61 C51 -1.0(7)
F61 C61 C51 F51 1.9(7)
C71 C61 C51 F51 -179.0(4)
F61 C61 C51 C41 -177.7(4)
C71 C61 C51 C41 1.4(7)
F51 C51 C41 F41 0.5(7)
C61 C51 C41 F41 -180.0(4)
F51 C51 C41 C3A1 -179.7(4)
C61 C51 C41 C3A1 -0.2(7)
N31 C3A1 C41 F41 -0.3(7)
C7A1 C3A1 C41 F41 178.4(3)
N31 C3A1 C41 C51 179.9(4)
C7A1 C3A1 C41 C51 -1.4(6)
C22 N12 C7A2 C72 179.0(5)
C22 N12 C7A2 C3A2 0.0(4)
C3A2 N32 C22 N12 0.5(5)
C7A2 N12 C22 N32 -0.3(5)
C22 N32 C3A2 C42 -179.1(4)
C22 N32 C3A2 C7A2 -0.5(4)
N12 C7A2 C3A2 C42 179.1(4)
C72 C7A2 C3A2 C42 0.0(6)
N12 C7A2 C3A2 N32 0.3(4)
C72 C7A2 C3A2 N32 -178.8(4)
N32 C3A2 C42 C52 178.7(4)
C7A2 C3A2 C42 C52 0.2(6)
N32 C3A2 C42 F42 -2.3(7)
C7A2 C3A2 C42 F42 179.2(3)
F42 C42 C52 F52 -0.3(6)
C3A2 C42 C52 F52 178.7(4)
F42 C42 C52 C62 -179.1(4)
C3A2 C42 C52 C62 -0.1(7)
F52 C52 C62 F62 1.1(6)
C42 C52 C62 F62 179.9(4)
F52 C52 C62 C72 -179.0(4)
C42 C52 C62 C72 -0.2(7)
F62 C62 C72 F72 -0.2(7)
C52 C62 C72 F72 179.9(4)
F62 C62 C72 C7A2 -179.8(4)
C52 C62 C72 C7A2 0.3(7)
N12 C7A2 C72 F72 1.4(7)
C3A2 C7A2 C72 F72 -179.8(4)
N12 C7A2 C72 C62 -179.1(5)
C3A2 C7A2 C72 C62 -0.2(6)
